data_2204975
loop_
_publ_author_name
'Ohba, Shigeru'
'Miyamoto, Hisakazu'
'Fujioka, Atsushi'
'Ikeuchi, Takahiro'
'Jean-Marie Lehn'

_publ_section_title
;
 <i>N,N</i>'-Bis(6-<i>tert</i>-butoxycarbonylamino-2-pyridyl)terephthalamide
 dimethyl sulfoxide disolvate
;
_journal_issue 1
_journal_name_full 'Acta Crystallographica Section E'
_journal_page_first o182
_journal_page_last o184
_journal_paper_doi 10.1107/S1600536804033367
_journal_volume 61
_journal_year 2005
_chemical_formula_iupac 'C28 H32 N6 O6, 2C2 H6 O S'
_chemical_formula_moiety 'C28 H32 N6 O6, 2C2 H6 O S'
_chemical_formula_sum 'C32 H44 N6 O8 S2'
_chemical_formula_weight 704.85
_space_group_IT_number 33
_symmetry_cell_setting orthorhombic
_symmetry_space_group_name_Hall 'P 2c -2n'
_symmetry_space_group_name_H-M 'P n a 21'
_cell_angle_alpha 90
_cell_angle_beta 90
_cell_angle_gamma 90
_cell_formula_units_Z 4
_cell_length_a 16.597(3)
_cell_length_b 22.522(3)
_cell_length_c 9.871(2)
_cell_measurement_reflns_used 30
_cell_measurement_temperature 295
_cell_measurement_theta_max 12.9
_cell_measurement_theta_min 10.2
_cell_volume 3689.8(11)
_computing_cell_refinement
;
WinAFC Diffractometer Control Software
;
_computing_data_collection
;
WinAFC Diffractometer Control Software (Rigaku, 1999)
;
_computing_data_reduction
;
TEXSAN (Molecular Structure Corporation, 2001)
;
_computing_molecular_graphics 'ORTEPII (Johnson, 1976)'
_computing_publication_material TEXSAN
_computing_structure_refinement
;
SHELXL97 (Sheldrick, 1997)
;
_computing_structure_solution
;
SIR92 (Altomare et al., 1994)
;
_diffrn_ambient_temperature 295
_diffrn_measured_fraction_theta_full 1.0
_diffrn_measured_fraction_theta_max 1.0
_diffrn_measurement_device_type 'Rigaku AFC-7R'
_diffrn_measurement_method \w
_diffrn_radiation_type 'Mo K\a'
_diffrn_radiation_wavelength 0.7107
_diffrn_reflns_av_R_equivalents 0.037
_diffrn_reflns_limit_h_max 21
_diffrn_reflns_limit_h_min -9
_diffrn_reflns_limit_k_max 29
_diffrn_reflns_limit_k_min 0
_diffrn_reflns_limit_l_max 5
_diffrn_reflns_limit_l_min -12
_diffrn_reflns_number 5747
_diffrn_reflns_theta_full 27.5
_diffrn_reflns_theta_max 27.5
_diffrn_standards_decay_% 7.4
_diffrn_standards_interval_count 150
_diffrn_standards_number 3
_exptl_absorpt_coefficient_mu 0.199
_exptl_absorpt_correction_T_max 0.949
_exptl_absorpt_correction_T_min 0.921
_exptl_absorpt_correction_type integration
_exptl_absorpt_process_details '(ABSCOR; Higashi, 1999)'
_exptl_crystal_colour colorless
_exptl_crystal_density_diffrn 1.269
_exptl_crystal_density_method 'not measured'
_exptl_crystal_description prismatic
_exptl_crystal_F_000 1496
_exptl_crystal_size_max 0.5
_exptl_crystal_size_mid 0.3
_exptl_crystal_size_min 0.2
_refine_diff_density_max 0.29
_refine_diff_density_min -0.23
_refine_ls_abs_structure_details '(Flack, 1983), 291 Friedel pairs'
_refine_ls_abs_structure_Flack 0.2(3)
_refine_ls_extinction_method none
_refine_ls_goodness_of_fit_ref 0.95
_refine_ls_hydrogen_treatment constr
_refine_ls_number_parameters 433
_refine_ls_number_reflns 4775
_refine_ls_R_factor_gt 0.061
_refine_ls_shift/su_max 0.001
_refine_ls_structure_factor_coef Fsqd
_refine_ls_weighting_details 'w = 1/[\s^2^(Fo^2^) + (0.0925P)^2^] where P = (Fo^2^+2Fc^2^)/3'
_refine_ls_weighting_scheme calc
_refine_ls_wR_factor_ref 0.207
_reflns_number_gt 1742
_reflns_number_total 4775
_reflns_threshold_expression I>2\s(I)
_cod_data_source_file tk6202.cif
_cod_data_source_block I
_cod_database_code 2204975
_cod_database_fobs_code 2204975

loop_
_symmetry_equiv_pos_as_xyz
x,y,z
-x,-y,1/2+z
1/2-x,1/2+y,1/2+z
1/2+x,1/2-y,z

loop_
_atom_site_label
_atom_site_fract_x
_atom_site_fract_y
_atom_site_fract_z
_atom_site_U_iso_or_equiv
_atom_site_adp_type
_atom_site_calc_flag
_atom_site_occupancy
_atom_site_type_symbol
S1 0.7854(3) 0.2086(2) 1.0807(6) 0.154(2) Uani d 1.00 S
S2 0.6556(4) -0.2043(2) 1.0888(6) 0.180(2) Uani d 1.00 S
O3 0.7128(6) 0.1759(4) 1.0427(10) 0.138(4) Uani d 1.00 O
O4 0.7274(7) -0.1835(4) 1.1584(12) 0.161(4) Uani d 1.00 O
O5 0.5162(4) 0.3635(3) 0.6478(8) 0.073(2) Uani d 1.00 O
O6 0.4998(5) 0.3061(3) 0.4631(7) 0.084(2) Uani d 1.00 O
O7 0.7059(5) 0.0118(3) 0.6999(8) 0.078(2) Uani d 1.00 O
O8 0.7988(5) -0.0093(3) 1.4124(7) 0.079(2) Uani d 1.00 O
O9 0.9912(4) -0.3622(3) 1.4904(8) 0.072(2) Uani d 1.00 O
O10 1.0180(5) -0.2984(3) 1.6617(9) 0.093(3) Uani d 1.00 O
N11 0.5745(5) 0.2765(3) 0.6450(8) 0.056(2) Uani d 1.00 N
N12 0.6254(4) 0.1869(3) 0.7059(7) 0.046(2) Uani d 1.00 N
N13 0.6794(4) 0.1002(3) 0.7921(8) 0.052(2) Uani d 1.00 N
N14 0.8118(4) -0.1049(3) 1.3371(8) 0.048(2) Uani d 1.00 N
N15 0.8777(4) -0.1860(3) 1.4218(8) 0.045(2) Uani d 1.00 N
N16 0.9419(5) -0.2713(3) 1.4809(8) 0.056(2) Uani d 1.00 N
C17 0.4566(7) 0.4096(5) 0.6059(12) 0.070(3) Uani d 1.00 C
C18 0.4621(9) 0.4535(5) 0.7194(17) 0.129(6) Uani d 1.00 C
C19 0.4831(7) 0.4381(5) 0.4763(17) 0.113(5) Uani d 1.00 C
C20 0.3748(7) 0.3849(5) 0.5979(14) 0.090(4) Uani d 1.00 C
C21 0.5264(6) 0.3135(5) 0.5687(11) 0.056(3) Uani d 1.00 C
C22 0.6016(5) 0.2204(4) 0.6051(10) 0.049(3) Uani d 1.00 C
C23 0.6075(7) 0.2033(4) 0.4714(10) 0.071(3) Uani d 1.00 C
C24 0.6367(6) 0.1485(5) 0.4423(10) 0.069(3) Uani d 1.00 C
C25 0.6619(6) 0.1105(5) 0.5461(11) 0.062(3) Uani d 1.00 C
C26 0.6554(5) 0.1316(4) 0.6753(11) 0.044(2) Uani d 1.00 C
C27 0.7012(6) 0.0439(5) 0.8019(11) 0.050(3) Uani d 1.00 C
C28 0.7229(6) 0.0203(4) 0.9367(10) 0.046(2) Uani d 1.00 C
C29 0.6925(6) 0.0429(5) 1.0551(12) 0.074(3) Uani d 1.00 C
C30 0.7152(7) 0.0204(5) 1.1785(12) 0.067(3) Uani d 1.00 C
C31 0.7665(6) -0.0273(4) 1.1870(11) 0.054(3) Uani d 1.00 C
C32 0.7922(6) -0.0521(4) 1.0698(11) 0.059(3) Uani d 1.00 C
C33 0.7691(7) -0.0298(5) 0.9440(11) 0.067(3) Uani d 1.00 C
C34 0.7930(6) -0.0448(4) 1.3288(11) 0.051(3) Uani d 1.00 C
C35 0.8487(5) -0.1332(4) 1.4497(10) 0.043(2) Uani d 1.00 C
C36 0.8519(6) -0.1071(4) 1.5777(11) 0.054(3) Uani d 1.00 C
C37 0.8917(6) -0.1383(5) 1.6737(11) 0.066(3) Uani d 1.00 C
C38 0.9252(6) -0.1944(4) 1.6521(10) 0.059(3) Uani d 1.00 C
C39 0.9128(5) -0.2159(4) 1.5248(10) 0.045(2) Uani d 1.00 C
C40 0.9843(6) -0.3092(5) 1.5509(13) 0.064(3) Uani d 1.00 C
C41 1.0458(6) -0.4098(5) 1.5385(14) 0.078(4) Uani d 1.00 C
C42 1.1323(7) -0.3867(5) 1.5446(14) 0.107(5) Uani d 1.00 C
C43 1.0246(7) -0.4309(5) 1.6746(14) 0.093(4) Uani d 1.00 C
C44 1.0340(8) -0.4579(5) 1.4328(19) 0.127(6) Uani d 1.00 C
C45 0.8326(13) 0.2189(9) 0.930(2) 0.213(9) Uani d 1.00 C
C46 0.8531(11) 0.1593(9) 1.152(2) 0.206(9) Uani d 1.00 C
C47 0.5931(12) -0.1423(10) 1.083(2) 0.230(10) Uani d 1.00 C
C48 0.6808(13) -0.2065(9) 0.9209(18) 0.221(10) Uani d 1.00 C
H11 0.5906 0.2903 0.7318 0.0677 Uiso calc 1.00 H
H13 0.6799 0.1222 0.8741 0.0626 Uiso calc 1.00 H
H14 0.7988 -0.1290 1.2611 0.0575 Uiso calc 1.00 H
H16 0.9294 -0.2822 1.3904 0.0669 Uiso calc 1.00 H
H18A 0.5166 0.4654 0.7310 0.1549 Uiso calc 1.00 H
H18B 0.4300 0.4873 0.6988 0.1549 Uiso calc 1.00 H
H18C 0.4431 0.4357 0.8007 0.1549 Uiso calc 1.00 H
H19A 0.5360 0.4536 0.4870 0.1356 Uiso calc 1.00 H
H19B 0.4830 0.4094 0.4058 0.1356 Uiso calc 1.00 H
H19C 0.4472 0.4694 0.4538 0.1356 Uiso calc 1.00 H
H20A 0.3384 0.4150 0.5698 0.1074 Uiso calc 1.00 H
H20B 0.3740 0.3532 0.5345 0.1074 Uiso calc 1.00 H
H20C 0.3592 0.3705 0.6845 0.1074 Uiso calc 1.00 H
H23 0.5914 0.2294 0.4009 0.0855 Uiso calc 1.00 H
H24 0.6400 0.1358 0.3506 0.0823 Uiso calc 1.00 H
H25 0.6826 0.0720 0.5276 0.0750 Uiso calc 1.00 H
H29 0.6551 0.0747 1.0517 0.0891 Uiso calc 1.00 H
H30 0.6950 0.0380 1.2592 0.0807 Uiso calc 1.00 H
H32 0.8268 -0.0857 1.0734 0.0702 Uiso calc 1.00 H
H33 0.7854 -0.0494 0.8634 0.0809 Uiso calc 1.00 H
H36 0.8277 -0.0697 1.5962 0.0653 Uiso calc 1.00 H
H37 0.8973 -0.1211 1.7610 0.0795 Uiso calc 1.00 H
H38 0.9538 -0.2157 1.7199 0.0710 Uiso calc 1.00 H
H42A 1.1672 -0.4178 1.5724 0.1281 Uiso calc 1.00 H
H42B 1.1480 -0.3730 1.4576 0.1281 Uiso calc 1.00 H
H42C 1.1354 -0.3549 1.6078 0.1281 Uiso calc 1.00 H
H43A 1.0283 -0.3989 1.7371 0.1116 Uiso calc 1.00 H
H43B 0.9711 -0.4458 1.6740 0.1116 Uiso calc 1.00 H
H43C 1.0606 -0.4615 1.7007 0.1116 Uiso calc 1.00 H
H44A 0.9798 -0.4714 1.4354 0.1524 Uiso calc 1.00 H
H44B 1.0454 -0.4422 1.3456 0.1524 Uiso calc 1.00 H
H44C 1.0693 -0.4900 1.4513 0.1524 Uiso calc 1.00 H
H45A 0.8445 0.1815 0.8903 0.2561 Uiso calc 1.00 H
H45B 0.7985 0.2408 0.8707 0.2561 Uiso calc 1.00 H
H45C 0.8813 0.2403 0.9438 0.2561 Uiso calc 1.00 H
H46A 0.8301 0.1423 1.2314 0.2473 Uiso calc 1.00 H
H46B 0.8650 0.1287 1.0890 0.2473 Uiso calc 1.00 H
H46C 0.9012 0.1797 1.1754 0.2473 Uiso calc 1.00 H
H47A 0.5815 -0.1295 1.1728 0.2781 Uiso calc 1.00 H
H47B 0.6195 -0.1112 1.0354 0.2781 Uiso calc 1.00 H
H47C 0.5444 -0.1522 1.0382 0.2781 Uiso calc 1.00 H
H48A 0.7238 -0.2336 0.9078 0.2648 Uiso calc 1.00 H
H48B 0.6355 -0.2189 0.8693 0.2648 Uiso calc 1.00 H
H48C 0.6970 -0.1680 0.8921 0.2648 Uiso calc 1.00 H

loop_
_atom_site_aniso_label
_atom_site_aniso_U_11
_atom_site_aniso_U_22
_atom_site_aniso_U_33
_atom_site_aniso_U_12
_atom_site_aniso_U_13
_atom_site_aniso_U_23
S1 0.153(4) 0.160(4) 0.151(4) -0.013(3) -0.041(4) -0.042(3)
S2 0.277(6) 0.130(4) 0.134(4) -0.073(4) -0.085(5) 0.009(3)
O3 0.126(6) 0.113(6) 0.170(10) -0.004(5) -0.068(7) -0.017(6)
O4 0.209(10) 0.108(6) 0.167(9) -0.036(7) -0.115(9) -0.031(7)
O5 0.095(5) 0.060(5) 0.063(5) 0.024(4) -0.007(4) 0.006(4)
O6 0.117(6) 0.097(6) 0.040(4) 0.051(5) -0.016(4) 0.000(5)
O7 0.119(6) 0.044(4) 0.071(6) 0.020(4) -0.010(5) 0.016(4)
O8 0.129(7) 0.043(4) 0.064(5) 0.002(4) -0.028(5) -0.025(4)
O9 0.086(5) 0.053(4) 0.077(6) 0.022(4) -0.021(4) -0.001(4)
O10 0.103(5) 0.089(6) 0.086(6) 0.037(5) -0.037(5) -0.009(5)
N11 0.090(6) 0.035(4) 0.044(5) 0.011(4) -0.016(5) 0.002(4)
N12 0.052(5) 0.046(5) 0.039(5) 0.000(4) -0.014(4) 0.006(4)
N13 0.074(6) 0.049(5) 0.033(5) 0.017(4) -0.020(4) -0.012(4)
N14 0.062(5) 0.032(4) 0.050(5) 0.004(4) 0.003(4) 0.007(4)
N15 0.059(5) 0.031(4) 0.046(5) 0.010(4) 0.004(4) 0.006(4)
N16 0.064(5) 0.060(5) 0.043(5) 0.024(4) -0.009(4) 0.009(4)
C17 0.086(8) 0.063(7) 0.062(8) 0.025(6) 0.004(6) 0.001(6)
C18 0.180(10) 0.066(8) 0.140(10) 0.055(9) -0.010(10) -0.040(9)
C19 0.082(9) 0.105(10) 0.150(10) 0.048(7) 0.016(9) 0.060(10)
C20 0.081(8) 0.083(8) 0.104(10) 0.019(6) 0.009(7) 0.013(8)
C21 0.087(7) 0.053(7) 0.029(6) 0.018(5) 0.001(5) 0.012(5)
C22 0.062(6) 0.040(5) 0.046(6) 0.006(4) -0.005(5) -0.001(5)
C23 0.103(8) 0.068(7) 0.043(6) 0.038(6) -0.012(6) 0.001(5)
C24 0.087(7) 0.076(7) 0.043(6) 0.041(6) 0.006(5) -0.006(6)
C25 0.086(7) 0.060(7) 0.041(7) 0.018(5) -0.007(6) -0.004(6)
C26 0.046(5) 0.032(5) 0.055(7) 0.001(5) 0.003(6) 0.006(5)
C27 0.052(6) 0.043(6) 0.055(7) 0.001(5) 0.005(5) -0.017(6)
C28 0.069(6) 0.037(5) 0.032(5) 0.011(5) -0.001(5) 0.019(4)
C29 0.090(8) 0.068(7) 0.065(8) 0.037(6) 0.010(7) 0.007(6)
C30 0.094(8) 0.058(7) 0.050(7) 0.032(6) -0.017(6) -0.001(5)
C31 0.062(6) 0.043(6) 0.057(7) 0.003(5) -0.001(6) -0.007(5)
C32 0.076(6) 0.043(5) 0.056(7) 0.031(5) -0.006(6) 0.010(5)
C33 0.094(8) 0.046(6) 0.062(7) 0.018(6) 0.028(7) 0.000(6)
C34 0.052(6) 0.038(6) 0.064(7) 0.000(5) -0.016(6) 0.016(6)
C35 0.041(5) 0.042(6) 0.048(7) 0.006(5) -0.011(5) 0.001(5)
C36 0.062(6) 0.047(6) 0.055(7) 0.015(5) -0.008(5) -0.009(6)
C37 0.084(7) 0.073(7) 0.041(6) 0.016(6) -0.008(6) -0.012(5)
C38 0.070(6) 0.064(6) 0.043(6) 0.015(5) -0.019(5) -0.006(5)
C39 0.049(5) 0.044(5) 0.041(6) 0.009(4) -0.008(5) 0.005(5)
C40 0.045(6) 0.073(8) 0.073(9) 0.003(5) 0.000(6) -0.009(7)
C41 0.067(7) 0.065(8) 0.100(10) 0.025(6) 0.014(7) 0.028(8)
C42 0.070(8) 0.111(9) 0.140(10) 0.035(7) 0.001(9) 0.052(10)
C43 0.101(9) 0.102(9) 0.077(8) 0.021(7) 0.001(8) 0.036(8)
C44 0.130(10) 0.075(9) 0.18(2) 0.035(8) 0.020(10) -0.010(10)
C45 0.22(2) 0.24(2) 0.17(2) -0.05(2) 0.07(2) -0.06(2)
C46 0.15(2) 0.25(2) 0.22(2) -0.030(10) -0.01(2) 0.07(2)
C47 0.17(2) 0.27(2) 0.26(3) -0.03(2) -0.04(2) 0.05(2)
C48 0.24(2) 0.31(3) 0.110(10) 0.02(2) -0.070(10) -0.10(2)

loop_
_atom_type_symbol
_atom_type_description
_atom_type_scat_dispersion_real
_atom_type_scat_dispersion_imag
_atom_type_scat_source
C C 0.003 0.002
;International Tables for Crystallography
(1992, Vol. C, Tables 4.2.6.8 and 6.1.1.4)
;
H H 0.000 0.000
;International Tables for Crystallography
(1992, Vol. C, Table 6.1.1.4)
;
N N 0.006 0.003
;International Tables for Crystallography
(1992, Vol. C, Tables 4.2.6.8 and 6.1.1.4)
;
O O 0.011 0.006
;International Tables for Crystallography
(1992, Vol. C, Tables 4.2.6.8 and 6.1.1.4)
;
S S 0.125 0.123
;International Tables for Crystallography
(1992, Vol. C, Tables 4.2.6.8 and 6.1.1.4)
;

loop_
_geom_angle_atom_site_label_1
_geom_angle_atom_site_label_2
_geom_angle_atom_site_label_3
_geom_angle
_geom_angle_publ_flag
O3 S1 C45 103.0(9) ?
O3 S1 C46 108.4(8) ?
C45 S1 C46 98.0(10) ?
O4 S2 C47 104.2(8) ?
O4 S2 C48 105.5(9) ?
C47 S2 C48 97.0(10) ?
C17 O5 C21 119.5(8) ?
C40 O9 C41 123.6(9) ?
C21 N11 C22 125.4(8) ?
C21 N11 H11 117.3 no
C22 N11 H11 117.3 no
C22 N12 C26 117.7(8) ?
C26 N13 C27 128.2(8) ?
C26 N13 H13 115.9 no
C27 N13 H13 115.9 no
C34 N14 C35 125.4(8) ?
C34 N14 H14 117.3 no
C35 N14 H14 117.3 no
C35 N15 C39 116.9(8) ?
C39 N16 C40 127.1(9) ?
C39 N16 H16 116.4 no
C40 N16 H16 116.5 no
O5 C17 C18 102.2(9) ?
O5 C17 C19 109.9(9) ?
O5 C17 C20 111.3(8) ?
C18 C17 C19 109.8(10) ?
C18 C17 C20 110.0(10) ?
C19 C17 C20 112.0(10) ?
C17 C18 H18A 109.5 no
C17 C18 H18B 109.5 no
C17 C18 H18C 109.5 no
H18A C18 H18B 109.5 no
H18A C18 H18C 109.4 no
H18B C18 H18C 109.4 no
C17 C19 H19A 109.5 no
C17 C19 H19B 109.5 no
C17 C19 H19C 109.5 no
H19A C19 H19B 109.5 no
H19A C19 H19C 109.4 no
H19B C19 H19C 109.5 no
C17 C20 H20A 109.5 no
C17 C20 H20B 109.5 no
C17 C20 H20C 109.4 no
H20A C20 H20B 109.5 no
H20A C20 H20C 109.5 no
H20B C20 H20C 109.4 no
O5 C21 O6 125.9(10) ?
O5 C21 N11 104.8(8) ?
O6 C21 N11 129.3(10) ?
N11 C22 N12 113.8(8) ?
N11 C22 C23 123.0(9) ?
N12 C22 C23 123.0(8) ?
C22 C23 C24 118.9(9) ?
C22 C23 H23 120.6 no
C24 C23 H23 120.6 no
C23 C24 C25 120.5(9) ?
C23 C24 H24 119.8 no
C25 C24 H24 119.7 no
C24 C25 C26 116.6(9) ?
C24 C25 H25 121.7 no
C26 C25 H25 121.7 no
N12 C26 N13 112.2(8) ?
N12 C26 C25 123.3(9) ?
N13 C26 C25 124.5(8) ?
O7 C27 N13 121.0(9) ?
O7 C27 C28 120.4(9) ?
N13 C27 C28 118.5(9) ?
C27 C28 C29 123.1(9) ?
C27 C28 C33 118.8(9) ?
C29 C28 C33 117.9(9) ?
C28 C29 C30 121.3(10) ?
C28 C29 H29 119.4 no
C30 C29 H29 119.3 no
C29 C30 C31 120.0(10) ?
C29 C30 H30 119.6 no
C31 C30 H30 119.5 no
C30 C31 C32 117.0(10) ?
C30 C31 C34 116.1(9) ?
C32 C31 C34 126.1(9) ?
C31 C32 C33 121.7(9) ?
C31 C32 H32 119.2 no
C33 C32 H32 119.2 no
C28 C33 C32 120.0(10) ?
C28 C33 H33 120.0 no
C32 C33 H33 120.0 no
O8 C34 N14 127.8(10) ?
O8 C34 C31 120.3(9) ?
N14 C34 C31 111.8(8) ?
N14 C35 N15 113.7(8) ?
N14 C35 C36 122.4(8) ?
N15 C35 C36 123.9(8) ?
C35 C36 C37 115.7(9) ?
C35 C36 H36 122.2 no
C37 C36 H36 122.1 no
C36 C37 C38 123.9(10) ?
C36 C37 H37 118.0 no
C38 C37 H37 118.0 no
C37 C38 C39 113.7(9) ?
C37 C38 H38 123.1 no
C39 C38 H38 123.1 no
N15 C39 N16 111.0(8) ?
N15 C39 C38 125.6(8) ?
N16 C39 C38 123.2(8) ?
O9 C40 O10 121.6(10) ?
O9 C40 N16 113.0(10) ?
O10 C40 N16 125.0(10) ?
O9 C41 C42 109.9(8) ?
O9 C41 C43 112.4(9) ?
O9 C41 C44 102.5(10) ?
C42 C41 C43 107.0(10) ?
C42 C41 C44 113.0(10) ?
C43 C41 C44 111.0(10) ?
C41 C42 H42A 109.4 no
C41 C42 H42B 109.5 no
C41 C42 H42C 109.4 no
H42A C42 H42B 109.5 no
H42A C42 H42C 109.4 no
H42B C42 H42C 109.5 no
C41 C43 H43A 109.4 no
C41 C43 H43B 109.4 no
C41 C43 H43C 109.5 no
H43A C43 H43B 109.4 no
H43A C43 H43C 109.5 no
H43B C43 H43C 109.6 no
C41 C44 H44A 109.4 no
C41 C44 H44B 109.4 no
C41 C44 H44C 109.4 no
H44A C44 H44B 109.5 no
H44A C44 H44C 109.5 no
H44B C44 H44C 109.6 no
S1 C45 H45A 109.5 no
S1 C45 H45B 109.5 no
S1 C45 H45C 109.5 no
H45A C45 H45B 109.4 no
H45A C45 H45C 109.5 no
H45B C45 H45C 109.5 no
S1 C46 H46A 109.5 no
S1 C46 H46B 109.5 no
S1 C46 H46C 109.5 no
H46A C46 H46B 109.5 no
H46A C46 H46C 109.5 no
H46B C46 H46C 109.5 no
S2 C47 H47A 109.5 no
S2 C47 H47B 109.4 no
S2 C47 H47C 109.5 no
H47A C47 H47B 109.4 no
H47A C47 H47C 109.5 no
H47B C47 H47C 109.5 no
S2 C48 H48A 109.5 no
S2 C48 H48B 109.5 no
S2 C48 H48C 109.4 no
H48A C48 H48B 109.5 no
H48A C48 H48C 109.4 no
H48B C48 H48C 109.4 no

loop_
_geom_bond_atom_site_label_1
_geom_bond_atom_site_label_2
_geom_bond_distance
_geom_bond_publ_flag
S1 O3 1.460(10) ?
S1 C45 1.70(2) ?
S1 C46 1.73(2) ?
S2 O4 1.450(10) ?
S2 C47 1.74(2) ?
S2 C48 1.71(2) ?
O5 C17 1.490(10) ?
O5 C21 1.380(10) ?
O6 C21 1.140(10) ?
O7 C27 1.240(10) ?
O8 C34 1.150(10) ?
O9 C40 1.340(10) ?
O9 C41 1.480(10) ?
O10 C40 1.250(10) ?
N11 C21 1.380(10) ?
N11 C22 1.400(10) ?
N11 H11 0.950 no
N12 C22 1.310(10) ?
N12 C26 1.370(10) ?
N13 C26 1.410(10) ?
N13 C27 1.320(10) ?
N13 H13 0.950 no
N14 C34 1.390(10) ?
N14 C35 1.420(10) ?
N14 H14 0.950 no
N15 C35 1.310(10) ?
N15 C39 1.350(10) ?
N16 C39 1.400(10) ?
N16 C40 1.300(10) ?
N16 H16 0.950 no
C17 C18 1.50(2) ?
C17 C19 1.50(2) ?
C17 C20 1.47(2) ?
C18 H18A 0.950 no
C18 H18B 0.950 no
C18 H18C 0.950 no
C19 H19A 0.950 no
C19 H19B 0.950 no
C19 H19C 0.951 no
C20 H20A 0.950 no
C20 H20B 0.950 no
C20 H20C 0.951 no
C22 C23 1.380(10) ?
C23 C24 1.360(10) ?
C23 H23 0.950 no
C24 C25 1.400(10) ?
C24 H24 0.950 no
C25 C26 1.370(10) ?
C25 H25 0.950 no
C27 C28 1.480(10) ?
C28 C29 1.370(10) ?
C28 C33 1.370(10) ?
C29 C30 1.37(2) ?
C29 H29 0.950 no
C30 C31 1.370(10) ?
C30 H30 0.950 no
C31 C32 1.35(2) ?
C31 C34 1.52(2) ?
C32 C33 1.39(2) ?
C32 H32 0.950 no
C33 H33 0.950 no
C35 C36 1.390(10) ?
C36 C37 1.350(10) ?
C36 H36 0.950 no
C37 C38 1.400(10) ?
C37 H37 0.950 no
C38 C39 1.360(10) ?
C38 H38 0.950 no
C41 C42 1.530(10) ?
C41 C43 1.47(2) ?
C41 C44 1.52(2) ?
C42 H42A 0.950 no
C42 H42B 0.949 no
C42 H42C 0.951 no
C43 H43A 0.951 no
C43 H43B 0.950 no
C43 H43C 0.949 no
C44 H44A 0.950 no
C44 H44B 0.950 no
C44 H44C 0.949 no
C45 H45A 0.950 no
C45 H45B 0.951 no
C45 H45C 0.949 no
C46 H46A 0.950 no
C46 H46B 0.950 no
C46 H46C 0.950 no
C47 H47A 0.950 no
C47 H47B 0.950 no
C47 H47C 0.950 no
C48 H48A 0.949 no
C48 H48B 0.950 no
C48 H48C 0.951 no

loop_
_geom_hbond_atom_site_label_D
_geom_hbond_atom_site_label_H
_geom_hbond_atom_site_label_A
_geom_hbond_site_symmetry_A
_geom_hbond_distance_DH
_geom_hbond_distance_HA
_geom_hbond_distance_DA
_geom_hbond_angle_DHA
_geom_hbond_publ_flag
N11 H11 N15 3_654 0.95 2.02 2.968(11) 176 yes
N13 H13 O3 . 0.95 2.13 3.055(12) 165 yes
N14 H14 O4 . 0.95 1.98 2.864(13) 153 yes
N16 H16 N12 3_645 0.95 2.15 3.083(11) 167 yes

loop_
_geom_torsion_atom_site_label_1
_geom_torsion_atom_site_label_2
_geom_torsion_atom_site_label_3
_geom_torsion_atom_site_label_4
_geom_torsion
_geom_torsion_publ_flag
O5 C21 N11 C22 -179.3(8) yes
O6 C21 O5 C17 9.0(10) no
O6 C21 N11 C22 .0(10) no
O7 C27 N13 C26 3.0(10) no
O7 C27 C28 C29 -154.9(10) no
O7 C27 C28 C33 18.0(10) no
O8 C34 N14 C35 -5.0(10) no
O8 C34 C31 C30 -30.0(10) no
O8 C34 C31 C32 145.0(10) no
O9 C40 N16 C39 169.0(8) yes
O10 C40 O9 C41 -7.0(10) no
O10 C40 N16 C39 -12.0(10) no
N11 C21 O5 C17 -170.6(8) yes
N11 C22 N12 C26 -178.0(7) no
N11 C22 C23 C24 178.1(9) no
N12 C22 N11 C21 -160.9(9) yes
N12 C22 C23 C24 2.0(10) no
N12 C26 N13 C27 170.8(8) yes
N12 C26 C25 C24 .0(10) no
N13 C26 N12 C22 179.6(7) no
N13 C26 C25 C24 -178.6(9) no
N13 C27 C28 C29 27.0(10) no
N13 C27 C28 C33 -159.2(9) yes
N14 C34 C31 C30 152.4(9) yes
N14 C34 C31 C32 -31.0(10) no
N14 C35 N15 C39 -179.2(7) no
N14 C35 C36 C37 -177.5(8) no
N15 C35 N14 C34 -164.4(8) yes
N15 C35 C36 C37 3.0(10) no
N15 C39 N16 C40 174.2(9) yes
N15 C39 C38 C37 5.0(10) no
N16 C39 N15 C35 -179.3(7) no
N16 C39 C38 C37 179.4(8) no
N16 C40 O9 C41 170.7(9) yes
C18 C17 O5 C21 177.7(9) no
C19 C17 O5 C21 -65.0(10) no
C20 C17 O5 C21 60.0(10) no
C21 N11 C22 C23 23.0(10) no
C22 N12 C26 C25 .0(10) no
C22 C23 C24 C25 -1.0(10) no
C23 C22 N12 C26 -1.0(10) no
C23 C24 C25 C26 .0(10) no
C25 C26 N13 C27 -10.0(10) no
C26 N13 C27 C28 -179.1(8) yes
C27 C28 C29 C30 -179.0(10) no
C27 C28 C33 C32 178.4(9) no
C28 C29 C30 C31 -2.0(10) no
C28 C33 C32 C31 3.0(10) no
C29 C28 C33 C32 -7.0(10) no
C29 C30 C31 C32 -1.0(10) no
C29 C30 C31 C34 174.8(9) no
C30 C29 C28 C33 7.0(10) no
C30 C31 C32 C33 1.0(10) no
C31 C34 N14 C35 170.9(8) yes
C33 C32 C31 C34 -174.9(10) no
C34 N14 C35 C36 16.0(10) no
C35 N15 C39 C38 -4.0(10) no
C35 C36 C37 C38 -2.0(10) no
C36 C35 N15 C39 .0(10) no
C36 C37 C38 C39 -1.0(10) no
C38 C39 N16 C40 .0(10) no
C40 O9 C41 C42 -56.0(10) no
C40 O9 C41 C43 62.0(10) no
C40 O9 C41 C44 -177.2(10) no
C40 O9 C41 C44 -177.2(10) no

loop_
_cod_related_entry_id
_cod_related_entry_database
_cod_related_entry_code
1 ChemSpider 21130041
